data_7032863
loop_
_publ_author_name
'Johnstone, Timothy C.'
'Alexander, Sarah M.'
'Wilson, Justin J.'
'Lippard, Stephen J.'

_publ_section_title
;
 Oxidative halogenation of cisplatin and carboplatin: synthesis,
 spectroscopy, and crystal and molecular structures of Pt(IV) prodrugs.
;
_journal_issue 1
_journal_name_full 'Dalton transactions (Cambridge, England : 2003)'
_journal_page_first 119
_journal_page_last 129
_journal_paper_doi 10.1039/c4dt02627f
_journal_volume 44
_journal_year 2015
_chemical_formula_sum 'C6 H24 Cl4 N2 O3 Pt S3'
_chemical_formula_weight 605.34
_chemical_name_systematic
;
cis-diamminetetrachloroplatinum(IV) tris(bimethylsulfoxide)
;
_space_group_IT_number 11
_symmetry_cell_setting monoclinic
_symmetry_space_group_name_Hall '-P 2yb'
_symmetry_space_group_name_H-M 'P 1 21/m 1'
_atom_sites_solution_hydrogens geom
_atom_sites_solution_primary direct
_atom_sites_solution_secondary difmap
_audit_creation_method SHELXL-97
_cell_angle_alpha 90.00
_cell_angle_beta 109.763(2)
_cell_angle_gamma 90.00
_cell_formula_units_Z 2
_cell_length_a 9.5555(12)
_cell_length_b 10.4647(13)
_cell_length_c 10.0797(12)
_cell_measurement_reflns_used 9906
_cell_measurement_temperature 100(2)
_cell_measurement_theta_max 28.77
_cell_measurement_theta_min 2.26
_cell_volume 948.6(2)
_computing_cell_refinement 'Bruker SMART'
_computing_data_collection 'Bruker SMART'
_computing_data_reduction 'Bruker SAINT'
_computing_molecular_graphics 'Bruker SHELXTL'
_computing_publication_material 'Bruker SHELXTL'
_computing_structure_refinement 'Bruker SHELXTL'
_computing_structure_solution 'Bruker SHELXTL'
_diffrn_ambient_temperature 100(2)
_diffrn_measured_fraction_theta_full 1.000
_diffrn_measured_fraction_theta_max 1.000
_diffrn_measurement_device_type 'CCD area detector'
_diffrn_measurement_method 'phi and omega scans'
_diffrn_radiation_monochromator graphite
_diffrn_radiation_source 'fine-focus sealed tube'
_diffrn_radiation_type MoK\a
_diffrn_radiation_wavelength 0.71073
_diffrn_reflns_av_R_equivalents 0.0335
_diffrn_reflns_av_sigmaI/netI 0.0194
_diffrn_reflns_limit_h_max 12
_diffrn_reflns_limit_h_min -12
_diffrn_reflns_limit_k_max 14
_diffrn_reflns_limit_k_min -14
_diffrn_reflns_limit_l_max 13
_diffrn_reflns_limit_l_min -13
_diffrn_reflns_number 19728
_diffrn_reflns_theta_full 28.77
_diffrn_reflns_theta_max 28.77
_diffrn_reflns_theta_min 2.15
_exptl_absorpt_coefficient_mu 8.292
_exptl_absorpt_correction_T_max 0.7458
_exptl_absorpt_correction_T_min 0.4041
_exptl_absorpt_correction_type multi-scan
_exptl_absorpt_process_details 'Blessing, 1995'
_exptl_crystal_colour yellow
_exptl_crystal_density_diffrn 2.119
_exptl_crystal_density_method 'not measured'
_exptl_crystal_description shard
_exptl_crystal_F_000 584
_exptl_crystal_size_max 0.30
_exptl_crystal_size_mid 0.20
_exptl_crystal_size_min 0.11
_refine_diff_density_max 1.177
_refine_diff_density_min -0.933
_refine_diff_density_rms 0.093
_refine_ls_extinction_method none
_refine_ls_goodness_of_fit_ref 1.052
_refine_ls_hydrogen_treatment constr
_refine_ls_matrix_type full
_refine_ls_number_parameters 152
_refine_ls_number_reflns 2598
_refine_ls_number_restraints 0
_refine_ls_restrained_S_all 1.052
_refine_ls_R_factor_all 0.0154
_refine_ls_R_factor_gt 0.0139
_refine_ls_shift/su_max 0.001
_refine_ls_shift/su_mean 0.000
_refine_ls_structure_factor_coef Fsqd
_refine_ls_weighting_details 'calc w=1/[\s^2^(Fo^2^)+(0.0132P)^2^+0.6664P] where P=(Fo^2^+2Fc^2^)/3'
_refine_ls_weighting_scheme calc
_refine_ls_wR_factor_gt 0.0314
_refine_ls_wR_factor_ref 0.0322
_reflns_number_gt 2487
_reflns_number_total 2598
_reflns_threshold_expression >2sigma(I)
_cod_data_source_file c4dt02627f2.cif
_cod_data_source_block ESI2
_cod_depositor_comments
;
The following automatic conversions were performed:

'_symmetry_cell_setting' value 'Monoclinic' changed to 'monoclinic'
according to
/usr/data/users/saulius/crontab/automatic-downloads/rss-feeds/RSC/lib/dictionaries/cif_core.dic
dictionary named 'cif_core.dic' version 2.4.2 from 2011-04-26.

Automatic conversion script
Id: cif_fix_values 2827 2014-09-09 07:05:25Z andrius 

 Adding full bibliography for 7032857--7032866.cif.
;
_cod_original_sg_symbol_H-M P2(1)/m
_cod_database_code 7032863

loop_
_symmetry_equiv_pos_as_xyz
'x, y, z'
'-x, y+1/2, -z'
'-x, -y, -z'
'x, -y-1/2, z'

loop_
_atom_site_label
_atom_site_type_symbol
_atom_site_fract_x
_atom_site_fract_y
_atom_site_fract_z
_atom_site_U_iso_or_equiv
_atom_site_adp_type
_atom_site_occupancy
_atom_site_symmetry_multiplicity
_atom_site_calc_flag
_atom_site_refinement_flags
_atom_site_disorder_assembly
_atom_site_disorder_group
Pt1 Pt 0.267270(11) 1.2500 0.265631(10) 0.00880(4) Uani 1 2 d S . .
Cl1 Cl 0.13423(7) 1.2500 0.41895(7) 0.01444(13) Uani 1 2 d S . .
Cl2 Cl 0.41392(8) 1.2500 0.12435(7) 0.01576(13) Uani 1 2 d S . .
Cl3 Cl 0.11858(6) 1.09065(5) 0.12933(5) 0.01803(10) Uani 1 1 d . . .
N1 N 0.39949(18) 1.11005(16) 0.38789(16) 0.0115(3) Uani 1 1 d . . .
H1A H 0.4817 1.0995 0.3627 0.017 Uiso 1 1 calc R . .
H1B H 0.3478 1.0353 0.3750 0.017 Uiso 1 1 calc R . .
H1C H 0.4276 1.1332 0.4802 0.017 Uiso 1 1 calc R . .
S2S S 0.27228(10) 0.78704(9) 0.29925(10) 0.0115(2) Uani 0.50 1 d P A -1
O2S O 0.3574(3) 0.6730(3) 0.3812(3) 0.0135(6) Uani 0.50 1 d P A -1
C21S C 0.2562(4) 0.760(3) 0.1198(3) 0.015(3) Uani 0.50 1 d P A -1
H21A H 0.3519 0.7769 0.1076 0.023 Uiso 0.50 1 calc PR A -1
H21B H 0.1802 0.8166 0.0585 0.023 Uiso 0.50 1 calc PR A -1
H21C H 0.2276 0.6706 0.0948 0.023 Uiso 0.50 1 calc PR A -1
C22S C 0.0810(4) 0.744(4) 0.2798(4) 0.022(2) Uani 0.50 1 d P A -1
H22A H 0.0548 0.6637 0.2275 0.033 Uiso 0.50 1 calc PR A -1
H22B H 0.0137 0.8119 0.2282 0.033 Uiso 0.50 1 calc PR A -1
H22C H 0.0720 0.7339 0.3732 0.033 Uiso 0.50 1 calc PR A -1
S1S S 0.26914(15) 1.06705(16) 0.71030(13) 0.0127(3) Uani 0.501(3) 1 d P B 1
C12S C 0.1749(5) 0.9426(5) 0.5929(5) 0.0218(10) Uani 0.501(3) 1 d P B 1
H12A H 0.1555 0.9700 0.4954 0.033 Uiso 0.501(3) 1 calc PR B 1
H12B H 0.0805 0.9237 0.6071 0.033 Uiso 0.501(3) 1 calc PR B 1
H12C H 0.2371 0.8657 0.6119 0.033 Uiso 0.501(3) 1 calc PR B 1
C11S C 0.2958(5) 0.9828(4) 0.8710(4) 0.0205(10) Uani 0.501(3) 1 d P B 1
H11A H 0.3532 0.9048 0.8726 0.031 Uiso 0.501(3) 1 calc PR B 1
H11B H 0.1988 0.9601 0.8776 0.031 Uiso 0.501(3) 1 calc PR B 1
H11C H 0.3499 1.0372 0.9511 0.031 Uiso 0.501(3) 1 calc PR B 1
O1S O 0.4205(3) 1.0788(3) 0.6934(3) 0.0137(7) Uani 0.501(3) 1 d P B 1
S1SB S 0.22392(15) 1.00822(17) 0.67273(13) 0.0142(4) Uani 0.499(3) 1 d P B 2
O1SB O 0.2848(3) 0.9349(3) 0.5739(3) 0.0162(7) Uani 0.499(3) 1 d P B 2
C1SB C 0.3753(5) 1.1043(4) 0.7777(5) 0.0222(10) Uani 0.499(3) 1 d P B 2
H1S1 H 0.4612 1.0496 0.8239 0.033 Uiso 0.499(3) 1 calc PR B 2
H1S2 H 0.3460 1.1495 0.8494 0.033 Uiso 0.499(3) 1 calc PR B 2
H1S3 H 0.4016 1.1666 0.7174 0.033 Uiso 0.499(3) 1 calc PR B 2
C2SB C 0.2213(5) 0.9006(4) 0.8087(4) 0.0191(9) Uani 0.499(3) 1 d P B 2
H2S1 H 0.1472 0.8337 0.7690 0.029 Uiso 0.499(3) 1 calc PR B 2
H2S2 H 0.1955 0.9474 0.8815 0.029 Uiso 0.499(3) 1 calc PR B 2
H2S3 H 0.3197 0.8616 0.8506 0.029 Uiso 0.499(3) 1 calc PR B 2

loop_
_atom_site_aniso_label
_atom_site_aniso_U_11
_atom_site_aniso_U_22
_atom_site_aniso_U_33
_atom_site_aniso_U_23
_atom_site_aniso_U_13
_atom_site_aniso_U_12
Pt1 0.00747(5) 0.01015(6) 0.00793(5) 0.000 0.00149(4) 0.000
Cl1 0.0119(3) 0.0180(3) 0.0150(3) 0.000 0.0068(3) 0.000
Cl2 0.0154(3) 0.0211(4) 0.0127(3) 0.000 0.0072(3) 0.000
Cl3 0.0157(2) 0.0201(3) 0.0152(2) -0.00486(18) 0.00114(18) -0.00723(19)
N1 0.0111(8) 0.0103(8) 0.0133(7) 0.0003(6) 0.0042(6) -0.0003(6)
S2S 0.0124(4) 0.0105(5) 0.0108(4) 0.0006(3) 0.0027(3) 0.0008(3)
O2S 0.0141(14) 0.0096(14) 0.0133(13) 0.0046(10) 0.0002(11) 0.0055(11)
C21S 0.0206(16) 0.014(9) 0.0095(12) -0.001(3) 0.0044(11) 0.001(3)
C22S 0.0118(15) 0.033(6) 0.0219(15) -0.004(7) 0.0060(12) 0.004(7)
S1S 0.0128(6) 0.0124(7) 0.0151(5) 0.0006(5) 0.0075(5) -0.0004(5)
C12S 0.023(2) 0.021(2) 0.021(2) -0.0027(19) 0.0067(18) -0.0116(19)
C11S 0.026(2) 0.022(2) 0.018(2) 0.0037(17) 0.0117(18) 0.0025(19)
O1S 0.0115(14) 0.0141(15) 0.0176(14) -0.0020(11) 0.0080(11) -0.0014(11)
S1SB 0.0133(6) 0.0185(8) 0.0123(5) 0.0015(5) 0.0061(5) 0.0039(6)
O1SB 0.0168(15) 0.0211(17) 0.0123(13) -0.0044(11) 0.0072(12) -0.0005(12)
C1SB 0.029(3) 0.017(2) 0.021(2) -0.0026(17) 0.010(2) -0.0044(19)
C2SB 0.017(2) 0.025(2) 0.017(2) 0.0049(17) 0.0089(17) 0.0013(18)

loop_
_atom_type_symbol
_atom_type_description
_atom_type_scat_dispersion_real
_atom_type_scat_dispersion_imag
_atom_type_scat_source
C C 0.0033 0.0016 'International Tables Vol C Tables 4.2.6.8 and 6.1.1.4'
H H 0.0000 0.0000 'International Tables Vol C Tables 4.2.6.8 and 6.1.1.4'
N N 0.0061 0.0033 'International Tables Vol C Tables 4.2.6.8 and 6.1.1.4'
O O 0.0106 0.0060 'International Tables Vol C Tables 4.2.6.8 and 6.1.1.4'
S S 0.1246 0.1234 'International Tables Vol C Tables 4.2.6.8 and 6.1.1.4'
Cl Cl 0.1484 0.1585 'International Tables Vol C Tables 4.2.6.8 and 6.1.1.4'
Pt Pt -1.7033 8.3905 'International Tables Vol C Tables 4.2.6.8 and 6.1.1.4'

loop_
_geom_angle_atom_site_label_1
_geom_angle_atom_site_label_2
_geom_angle_atom_site_label_3
_geom_angle
_geom_angle_site_symmetry_1
_geom_angle_site_symmetry_3
N1 Pt1 N1 91.13(9) 4_585 .
N1 Pt1 Cl1 87.97(5) 4_585 .
N1 Pt1 Cl1 87.97(5) . .
N1 Pt1 Cl2 89.52(5) 4_585 .
N1 Pt1 Cl2 89.52(5) . .
Cl1 Pt1 Cl2 176.41(2) . .
N1 Pt1 Cl3 179.46(5) 4_585 .
N1 Pt1 Cl3 88.40(5) . .
Cl1 Pt1 Cl3 91.767(19) . .
Cl2 Pt1 Cl3 90.725(19) . .
N1 Pt1 Cl3 88.40(5) 4_585 4_585
N1 Pt1 Cl3 179.46(5) . 4_585
Cl1 Pt1 Cl3 91.767(19) . 4_585
Cl2 Pt1 Cl3 90.726(19) . 4_585
Cl3 Pt1 Cl3 92.08(3) . 4_585
O2S S2S C21S 105.8(10) . .
O2S S2S C22S 101.4(12) . .
C21S S2S C22S 96.4(5) . .
O1S S1S C12S 105.73(19) . .
O1S S1S C11S 107.03(19) . .
C12S S1S C11S 97.2(2) . .
O1SB S1SB C2SB 107.1(2) . .
O1SB S1SB C1SB 105.1(2) . .
C2SB S1SB C1SB 96.9(2) . .

loop_
_geom_bond_atom_site_label_1
_geom_bond_atom_site_label_2
_geom_bond_distance
_geom_bond_site_symmetry_2
Pt1 N1 2.0511(16) 4_585
Pt1 N1 2.0511(16) .
Pt1 Cl1 2.3093(7) .
Pt1 Cl2 2.3110(7) .
Pt1 Cl3 2.3166(5) .
Pt1 Cl3 2.3166(5) 4_585
S2S O2S 1.521(3) .
S2S C21S 1.786(7) .
S2S C22S 1.827(11) .
S1S O1S 1.517(3) .
S1S C12S 1.785(5) .
S1S C11S 1.786(4) .
S1SB O1SB 1.520(3) .
S1SB C2SB 1.781(4) .
S1SB C1SB 1.785(5) .
